data_7058057
loop_
_publ_author_name
'Saxena, Priya'
'Thomas, Jisha Mary'
'Sivasankar, Chinnappan'
'Thirupathi, Natesan'

_publ_section_title
;
 Syntheses and structural aspects of six-membered palladacyclic complexes
 derived from N,N&#x2032;,N&#x2032;&#x2032;-triarylguanidines with N- or
 S-thiocyanate ligands
;
_journal_issue 5
_journal_name_full 'New Journal of Chemistry'
_journal_page_first 2307
_journal_paper_doi 10.1039/C8NJ04167A
_journal_volume 43
_journal_year 2019
_chemical_formula_moiety 'C30 H31 N5 Pd S, C7 H8'
_chemical_formula_sum 'C37 H39 N5 Pd S'
_chemical_formula_weight 692.19
_space_group_crystal_system triclinic
_space_group_IT_number 2
_space_group_name_Hall '-P 1'
_space_group_name_H-M_alt 'P -1'
_symmetry_space_group_name_Hall '-P 1'
_symmetry_space_group_name_H-M 'P -1'
_atom_sites_solution_hydrogens geom
_audit_creation_method SHELXL-2016/6
_audit_update_record
;
2018-04-20 deposited with the CCDC.
2018-12-14 downloaded from the CCDC.
;
_cell_angle_alpha 69.549(3)
_cell_angle_beta 78.925(4)
_cell_angle_gamma 74.569(5)
_cell_formula_units_Z 2
_cell_length_a 10.1830(7)
_cell_length_b 11.6661(5)
_cell_length_c 14.8821(5)
_cell_measurement_reflns_used 6488
_cell_measurement_temperature 298(2)
_cell_measurement_theta_max 26.37
_cell_measurement_theta_min 2.94
_cell_volume 1587.14(15)
_computing_cell_refinement 'CrysAlisPro, Oxford Diffraction Ltd.'
_computing_data_collection 'CrysAlisPro, Oxford Diffraction Ltd.'
_computing_data_reduction 'CrysAlisPro, Oxford Diffraction Ltd.'
_computing_molecular_graphics 'OLEX 2-2.1'
_computing_publication_material 'WINGX V1.80.01'
_computing_structure_refinement 'SHELXL-2016/6 (Sheldrick, 2016)'
_computing_structure_solution SIR-92
_diffrn_ambient_temperature 298(2)
_diffrn_detector_area_resol_mean 0.3703
_diffrn_measured_fraction_theta_full 0.998
_diffrn_measured_fraction_theta_max 0.997
_diffrn_measurement_device_type 'Sapphire-3 CCD detector'
_diffrn_measurement_method 'OMEGA SCAN'
_diffrn_radiation_type MoK\a
_diffrn_radiation_wavelength 0.71073
_diffrn_reflns_av_R_equivalents 0.0236
_diffrn_reflns_av_unetI/netI 0.0525
_diffrn_reflns_Laue_measured_fraction_full 0.998
_diffrn_reflns_Laue_measured_fraction_max 0.997
_diffrn_reflns_limit_h_max 12
_diffrn_reflns_limit_h_min -11
_diffrn_reflns_limit_k_max 14
_diffrn_reflns_limit_k_min -14
_diffrn_reflns_limit_l_max 18
_diffrn_reflns_limit_l_min -18
_diffrn_reflns_number 12051
_diffrn_reflns_point_group_measured_fraction_full 0.998
_diffrn_reflns_point_group_measured_fraction_max 0.997
_diffrn_reflns_theta_full 25.242
_diffrn_reflns_theta_max 26.370
_diffrn_reflns_theta_min 2.939
_diffrn_source 'fine-focus sealed tube'
_exptl_absorpt_coefficient_mu 0.685
_exptl_absorpt_correction_T_max 0.9346
_exptl_absorpt_correction_T_min 0.9284
_exptl_absorpt_correction_type empirical
_exptl_absorpt_process_details 'CrysAlisPro 1.171.34.40 (2006)'
_exptl_crystal_colour Yellow
_exptl_crystal_density_diffrn 1.448
_exptl_crystal_density_method 'not measured'
_exptl_crystal_description Irregular
_exptl_crystal_F_000 716
_exptl_crystal_size_max 0.110
_exptl_crystal_size_mid 0.110
_exptl_crystal_size_min 0.100
_refine_diff_density_max 1.045
_refine_diff_density_min -0.599
_refine_diff_density_rms 0.082
_refine_ls_extinction_method none
_refine_ls_goodness_of_fit_ref 1.036
_refine_ls_hydrogen_treatment constr
_refine_ls_matrix_type fullcycle
_refine_ls_number_parameters 353
_refine_ls_number_reflns 6488
_refine_ls_number_restraints 2
_refine_ls_restrained_S_all 1.036
_refine_ls_R_factor_all 0.0640
_refine_ls_R_factor_gt 0.0483
_refine_ls_shift/su_max 0.011
_refine_ls_shift/su_mean 0.006
_refine_ls_structure_factor_coef Fsqd
_refine_ls_weighting_details 'w=1/[\s^2^(Fo^2^)+(0.0734P)^2^] where P=(Fo^2^+2Fc^2^)/3'
_refine_ls_weighting_scheme calc
_refine_ls_wR_factor_gt 0.1263
_refine_ls_wR_factor_ref 0.1335
_reflns_Friedel_coverage 0.000
_reflns_number_gt 5173
_reflns_number_total 6488
_reflns_threshold_expression 'I > 2\s(I)'
_cod_data_source_file c8nj04167a2.cif
_cod_data_source_block 6
_cod_depositor_comments
;
The following automatic conversions were performed:

'_exptl_absorpt_correction_type' value 'Empirical' changed to
'empirical' according to
/home/data/users/saulius/crontab/automatic-downloads/rss-feeds/RSC/lib/dictionaries/cif_core.dic
dictionary named 'cif_core.dic' version 2.4.2 from 2011-04-26.

Automatic conversion script
Id: cif_fix_values 4973 2017-02-22 13:04:09Z antanas 

 Adding full bibliography for 7058049--7058061.cif.
;
_cod_original_cell_volume 1587.13(14)
_cod_database_code 7058057
_shelx_shelxl_version_number 2016/6
_shelx_space_group_comment
;
The symmetry employed for this shelxl refinement is uniquely defined
by the following loop, which should always be used as a source of
symmetry information in preference to the above space-group names.
They are only intended as comments.
;
_shelx_estimated_absorpt_t_min 0.928
_shelx_estimated_absorpt_t_max 0.935

loop_
_space_group_symop_operation_xyz
'x, y, z'
'-x, -y, -z'

loop_
_atom_site_label
_atom_site_type_symbol
_atom_site_fract_x
_atom_site_fract_y
_atom_site_fract_z
_atom_site_U_iso_or_equiv
_atom_site_adp_type
_atom_site_occupancy
_atom_site_site_symmetry_order
_atom_site_calc_flag
_atom_site_refinement_flags_posn
_atom_site_refinement_flags_adp
_atom_site_refinement_flags_occupancy
Pd1 Pd 0.98843(3) 0.71669(2) 0.73878(2) 0.04342(11) Uani 1 1 d . . .
S1 S 0.70832(15) 0.44369(12) 0.74613(10) 0.0777(4) Uani 1 1 d . . .
N1 N 1.1016(3) 0.8295(3) 0.7473(2) 0.0452(7) Uani 1 1 d . . .
N2 N 1.2008(4) 1.0045(3) 0.6881(3) 0.0586(10) Uani 1 1 d . . .
H2 H 1.269530 0.963669 0.720356 0.070 Uiso 1 1 calc R U .
N3 N 1.0140(3) 1.0025(3) 0.6229(2) 0.0503(8) Uani 1 1 d . . .
H3 H 1.040005 1.056974 0.570962 0.060 Uiso 1 1 calc R U .
N4 N 0.8764(4) 0.6008(3) 0.7352(3) 0.0600(10) Uani 1 1 d . . .
N5 N 1.1408(4) 0.5498(3) 0.7941(2) 0.0493(8) Uani 1 1 d . . .
C1 C 1.1059(4) 0.9420(4) 0.6885(3) 0.0465(9) Uani 1 1 d . . .
C2 C 1.1953(4) 0.7771(3) 0.8208(3) 0.0477(10) Uani 1 1 d . . .
C3 C 1.1420(5) 0.7747(4) 0.9154(3) 0.0633(12) Uani 1 1 d D . .
C4 C 1.2301(6) 0.7125(5) 0.9870(4) 0.0799(16) Uani 1 1 d D . .
H4 H 1.197623 0.707516 1.050806 0.096 Uiso 1 1 calc R U .
C5 C 1.3637(6) 0.6588(5) 0.9645(4) 0.0791(16) Uani 1 1 d . . .
H5 H 1.420527 0.617751 1.013482 0.095 Uiso 1 1 calc R U .
C6 C 1.4150(5) 0.6641(4) 0.8723(4) 0.0683(13) Uani 1 1 d D . .
H6 H 1.506764 0.628460 0.858924 0.082 Uiso 1 1 calc R U .
C7 C 1.3318(4) 0.7225(4) 0.7973(3) 0.0533(10) Uani 1 1 d D . .
C8 C 1.3878(8) 0.7269(7) 0.6990(5) 0.0657(18) Uiso 0.62 1 d . . P
C8' C 1.0083(11) 0.8369(10) 0.9422(7) 0.052(3) Uiso 0.38 1 d . . P
C9 C 1.1927(4) 1.1356(3) 0.6365(3) 0.0502(10) Uani 1 1 d . . .
C10 C 1.2631(5) 1.1688(4) 0.5453(3) 0.0613(12) Uani 1 1 d . . .
H10 H 1.317600 1.106892 0.520201 0.074 Uiso 1 1 calc R U .
C11 C 1.2528(6) 1.2931(5) 0.4914(3) 0.0725(14) Uani 1 1 d . . .
H11 H 1.300539 1.316106 0.430303 0.087 Uiso 1 1 calc R U .
C12 C 1.1706(5) 1.3818(4) 0.5300(4) 0.0721(14) Uani 1 1 d . . .
H12 H 1.161528 1.466032 0.493769 0.087 Uiso 1 1 calc R U .
C13 C 1.1022(5) 1.3502(4) 0.6194(4) 0.0700(13) Uani 1 1 d . . .
H13 H 1.046741 1.412947 0.643191 0.084 Uiso 1 1 calc R U .
C14 C 1.1132(5) 1.2257(4) 0.6763(3) 0.0626(12) Uani 1 1 d . . .
C15 C 1.0432(7) 1.1922(7) 0.7763(5) 0.124(3) Uani 1 1 d . . .
H15A H 0.958348 1.170910 0.776377 0.186 Uiso 1 1 calc R U .
H15B H 1.024995 1.262330 0.799888 0.186 Uiso 1 1 calc R U .
H15C H 1.100959 1.121857 0.817121 0.186 Uiso 1 1 calc R U .
C16 C 0.8804(4) 0.9846(4) 0.6320(3) 0.0460(9) Uani 1 1 d . . .
C17 C 0.8463(4) 0.8690(4) 0.6846(3) 0.0453(9) Uani 1 1 d . . .
C18 C 0.7093(4) 0.8635(4) 0.6934(3) 0.0581(11) Uani 1 1 d . . .
H18 H 0.682049 0.789009 0.729483 0.070 Uiso 1 1 calc R U .
C19 C 0.6128(5) 0.9673(5) 0.6491(4) 0.0690(13) Uani 1 1 d . . .
H19 H 0.521808 0.961781 0.655903 0.083 Uiso 1 1 calc R U .
C20 C 0.6510(5) 1.0796(4) 0.5947(3) 0.0640(13) Uani 1 1 d . . .
H20 H 0.585729 1.147756 0.563897 0.077 Uiso 1 1 calc R U .
C21 C 0.7834(4) 1.0907(4) 0.5859(3) 0.0519(10) Uani 1 1 d . . .
C22 C 0.8222(5) 1.2146(4) 0.5302(4) 0.0725(14) Uani 1 1 d . . .
H22A H 0.741251 1.277334 0.510667 0.109 Uiso 1 1 calc R U .
H22B H 0.883912 1.206810 0.474038 0.109 Uiso 1 1 calc R U .
H22C H 0.866212 1.238624 0.570262 0.109 Uiso 1 1 calc R U .
C23 C 0.8063(5) 0.5351(4) 0.7409(3) 0.0529(10) Uani 1 1 d . . .
C24 C 1.2312(5) 0.4975(4) 0.7343(3) 0.0555(11) Uani 1 1 d . . .
H24 H 1.223746 0.533304 0.668526 0.067 Uiso 1 1 calc R U .
C25 C 1.3358(5) 0.3930(4) 0.7638(4) 0.0646(12) Uani 1 1 d . . .
C26 C 1.3423(5) 0.3404(4) 0.8636(4) 0.0680(13) Uani 1 1 d . . .
H26 H 1.410469 0.270165 0.886848 0.082 Uiso 1 1 calc R U .
C27 C 1.2502(5) 0.3904(4) 0.9275(3) 0.0581(11) Uani 1 1 d . . .
C28 C 1.1511(4) 0.4950(4) 0.8893(3) 0.0547(10) Uani 1 1 d . . .
H28 H 1.087704 0.529549 0.931897 0.066 Uiso 1 1 calc R U .
C29 C 1.4322(6) 0.3390(6) 0.6926(4) 0.098(2) Uani 1 1 d . . .
H29A H 1.522828 0.311865 0.712330 0.147 Uiso 1 1 calc R U .
H29B H 1.432685 0.401636 0.630221 0.147 Uiso 1 1 calc R U .
H29C H 1.403210 0.268847 0.689357 0.147 Uiso 1 1 calc R U .
C30 C 1.2554(6) 0.3404(5) 1.0356(4) 0.0907(18) Uani 1 1 d . . .
H30A H 1.216273 0.407172 1.062726 0.136 Uiso 1 1 calc R U .
H30B H 1.348954 0.306759 1.049070 0.136 Uiso 1 1 calc R U .
H30C H 1.204268 0.275642 1.063432 0.136 Uiso 1 1 calc R U .
C32 C 1.5257(15) -0.0001(10) 0.9095(8) 0.185(4) Uiso 1 1 d . . .
C33 C 1.3934(18) -0.0190(14) 0.9406(14) 0.272(7) Uiso 1 1 d . . .
C34 C 1.6015(12) 0.0183(9) 0.9682(9) 0.169(4) Uiso 1 1 d . . .
C35 C 1.6873(17) 0.0420(13) 0.8906(11) 0.268(7) Uiso 1 1 d . . .

loop_
_atom_site_aniso_label
_atom_site_aniso_U_11
_atom_site_aniso_U_22
_atom_site_aniso_U_33
_atom_site_aniso_U_23
_atom_site_aniso_U_13
_atom_site_aniso_U_12
Pd1 0.04235(18) 0.03817(16) 0.04746(17) -0.01114(13) -0.01038(13) -0.00425(12)
S1 0.0824(10) 0.0682(8) 0.0870(9) -0.0108(7) -0.0186(7) -0.0356(7)
N1 0.0440(19) 0.0349(16) 0.0519(18) -0.0042(14) -0.0171(15) -0.0048(14)
N2 0.053(2) 0.0387(18) 0.078(2) 0.0001(17) -0.0293(19) -0.0088(16)
N3 0.048(2) 0.0417(17) 0.0524(19) -0.0001(15) -0.0150(16) -0.0077(15)
N4 0.063(2) 0.050(2) 0.069(2) -0.0160(19) -0.020(2) -0.0103(19)
N5 0.052(2) 0.0365(17) 0.058(2) -0.0133(16) -0.0108(16) -0.0062(15)
C1 0.040(2) 0.045(2) 0.051(2) -0.0116(19) -0.0116(18) -0.0048(17)
C2 0.049(2) 0.0354(19) 0.055(2) -0.0054(18) -0.0196(19) -0.0059(17)
C3 0.080(3) 0.056(3) 0.056(3) -0.015(2) -0.018(2) -0.012(2)
C4 0.106(5) 0.080(4) 0.056(3) -0.020(3) -0.029(3) -0.013(3)
C5 0.091(4) 0.064(3) 0.080(4) -0.005(3) -0.049(3) -0.010(3)
C6 0.055(3) 0.057(3) 0.087(4) -0.011(3) -0.028(3) -0.004(2)
C7 0.049(2) 0.039(2) 0.069(3) -0.009(2) -0.018(2) -0.0075(18)
C9 0.050(2) 0.039(2) 0.060(2) -0.0097(19) -0.020(2) -0.0053(18)
C10 0.068(3) 0.053(3) 0.060(3) -0.017(2) -0.014(2) -0.004(2)
C11 0.081(4) 0.073(3) 0.053(3) -0.004(2) -0.012(2) -0.018(3)
C12 0.080(4) 0.047(3) 0.084(3) 0.002(3) -0.032(3) -0.017(2)
C13 0.074(3) 0.046(2) 0.091(4) -0.027(3) -0.020(3) 0.000(2)
C14 0.059(3) 0.060(3) 0.065(3) -0.018(2) -0.007(2) -0.010(2)
C15 0.117(6) 0.111(5) 0.102(5) -0.021(4) 0.035(4) -0.006(5)
C16 0.045(2) 0.047(2) 0.047(2) -0.0195(18) -0.0112(18) -0.0021(18)
C17 0.042(2) 0.047(2) 0.047(2) -0.0198(18) -0.0060(17) -0.0030(17)
C18 0.047(3) 0.057(3) 0.071(3) -0.022(2) -0.008(2) -0.008(2)
C19 0.037(2) 0.077(3) 0.092(3) -0.032(3) -0.013(2) 0.001(2)
C20 0.057(3) 0.059(3) 0.073(3) -0.023(2) -0.026(2) 0.010(2)
C21 0.051(3) 0.050(2) 0.051(2) -0.0180(19) -0.0167(19) 0.0053(19)
C22 0.070(3) 0.053(3) 0.082(3) -0.008(2) -0.027(3) 0.003(2)
C23 0.057(3) 0.044(2) 0.053(2) -0.0117(19) -0.015(2) -0.003(2)
C24 0.057(3) 0.052(2) 0.064(3) -0.025(2) -0.014(2) -0.008(2)
C25 0.059(3) 0.062(3) 0.088(3) -0.043(3) -0.018(3) -0.003(2)
C26 0.059(3) 0.046(2) 0.099(4) -0.023(3) -0.030(3) 0.003(2)
C27 0.059(3) 0.044(2) 0.065(3) -0.008(2) -0.016(2) -0.010(2)
C28 0.052(3) 0.044(2) 0.062(3) -0.009(2) -0.008(2) -0.0077(19)
C29 0.082(4) 0.098(4) 0.122(5) -0.067(4) -0.018(4) 0.016(3)
C30 0.088(4) 0.081(4) 0.078(3) 0.011(3) -0.031(3) -0.010(3)

loop_
_atom_type_symbol
_atom_type_description
_atom_type_scat_dispersion_real
_atom_type_scat_dispersion_imag
_atom_type_scat_source
C C 0.0033 0.0016 'International Tables Vol C Tables 4.2.6.8 and 6.1.1.4'
H H 0.0000 0.0000 'International Tables Vol C Tables 4.2.6.8 and 6.1.1.4'
N N 0.0061 0.0033 'International Tables Vol C Tables 4.2.6.8 and 6.1.1.4'
S S 0.1246 0.1234 'International Tables Vol C Tables 4.2.6.8 and 6.1.1.4'
Pd Pd -0.9988 1.0072 'International Tables Vol C Tables 4.2.6.8 and 6.1.1.4'

loop_
_geom_angle_atom_site_label_1
_geom_angle_atom_site_label_2
_geom_angle_atom_site_label_3
_geom_angle
_geom_angle_site_symmetry_1
_geom_angle_site_symmetry_3
C17 Pd1 N4 92.69(16) . .
C17 Pd1 N1 88.56(14) . .
N4 Pd1 N1 177.98(13) . .
C17 Pd1 N5 178.26(13) . .
N4 Pd1 N5 86.01(13) . .
N1 Pd1 N5 92.77(12) . .
C1 N1 C2 116.8(3) . .
C1 N1 Pd1 126.0(3) . .
C2 N1 Pd1 116.9(2) . .
C1 N2 C9 123.5(3) . .
C1 N2 H2 118.2 . .
C9 N2 H2 118.2 . .
C1 N3 C16 126.2(3) . .
C1 N3 H3 116.9 . .
C16 N3 H3 116.9 . .
C23 N4 Pd1 173.9(4) . .
C24 N5 C28 117.1(3) . .
C24 N5 Pd1 120.7(3) . .
C28 N5 Pd1 122.3(3) . .
N1 C1 N2 123.0(3) . .
N1 C1 N3 120.8(4) . .
N2 C1 N3 116.3(3) . .
C7 C2 C3 122.2(4) . .
C7 C2 N1 119.6(4) . .
C3 C2 N1 118.0(4) . .
C4 C3 C2 117.3(5) . .
C4 C3 C8' 118.0(6) . .
C2 C3 C8' 124.6(5) . .
C5 C4 C3 120.8(5) . .
C5 C4 H4 119.6 . .
C3 C4 H4 119.6 . .
C6 C5 C4 121.4(4) . .
C6 C5 H5 119.3 . .
C4 C5 H5 119.3 . .
C5 C6 C7 120.9(5) . .
C5 C6 H6 119.6 . .
C7 C6 H6 119.6 . .
C6 C7 C2 117.4(4) . .
C6 C7 C8 120.3(5) . .
C2 C7 C8 122.3(4) . .
C14 C9 C10 121.0(4) . .
C14 C9 N2 120.6(4) . .
C10 C9 N2 118.3(4) . .
C11 C10 C9 120.3(4) . .
C11 C10 H10 119.8 . .
C9 C10 H10 119.8 . .
C12 C11 C10 118.4(5) . .
C12 C11 H11 120.8 . .
C10 C11 H11 120.8 . .
C13 C12 C11 121.7(4) . .
C13 C12 H12 119.2 . .
C11 C12 H12 119.2 . .
C12 C13 C14 121.2(5) . .
C12 C13 H13 119.4 . .
C14 C13 H13 119.4 . .
C9 C14 C13 117.3(4) . .
C9 C14 C15 121.9(5) . .
C13 C14 C15 120.8(5) . .
C14 C15 H15A 109.5 . .
C14 C15 H15B 109.5 . .
H15A C15 H15B 109.5 . .
C14 C15 H15C 109.5 . .
H15A C15 H15C 109.5 . .
H15B C15 H15C 109.5 . .
C17 C16 N3 121.7(3) . .
C17 C16 C21 122.6(4) . .
N3 C16 C21 115.7(4) . .
C18 C17 C16 116.9(4) . .
C18 C17 Pd1 121.3(3) . .
C16 C17 Pd1 121.7(3) . .
C19 C18 C17 121.0(4) . .
C19 C18 H18 119.5 . .
C17 C18 H18 119.5 . .
C18 C19 C20 120.6(4) . .
C18 C19 H19 119.7 . .
C20 C19 H19 119.7 . .
C21 C20 C19 120.6(4) . .
C21 C20 H20 119.7 . .
C19 C20 H20 119.7 . .
C20 C21 C16 118.2(4) . .
C20 C21 C22 120.1(4) . .
C16 C21 C22 121.7(4) . .
C21 C22 H22A 109.5 . .
C21 C22 H22B 109.5 . .
H22A C22 H22B 109.5 . .
C21 C22 H22C 109.5 . .
H22A C22 H22C 109.5 . .
H22B C22 H22C 109.5 . .
N4 C23 S1 178.5(4) . .
N5 C24 C25 124.3(4) . .
N5 C24 H24 117.9 . .
C25 C24 H24 117.9 . .
C24 C25 C26 116.2(4) . .
C24 C25 C29 121.2(4) . .
C26 C25 C29 122.7(4) . .
C27 C26 C25 121.3(4) . .
C27 C26 H26 119.3 . .
C25 C26 H26 119.3 . .
C26 C27 C28 117.1(4) . .
C26 C27 C30 123.6(4) . .
C28 C27 C30 119.2(4) . .
N5 C28 C27 124.0(4) . .
N5 C28 H28 118.0 . .
C27 C28 H28 118.0 . .
C25 C29 H29A 109.5 . .
C25 C29 H29B 109.5 . .
H29A C29 H29B 109.5 . .
C25 C29 H29C 109.5 . .
H29A C29 H29C 109.5 . .
H29B C29 H29C 109.5 . .
C27 C30 H30A 109.5 . .
C27 C30 H30B 109.5 . .
H30A C30 H30B 109.5 . .
C27 C30 H30C 109.5 . .
H30A C30 H30C 109.5 . .
H30B C30 H30C 109.5 . .
C34 C32 C33 121.5(14) . .
C34 C32 C35 46.5(7) . .
C33 C32 C35 166.6(15) . .
C34 C32 C34 78.4(10) . 2_857
C33 C32 C34 43.2(8) . 2_857
C35 C32 C34 124.7(11) . 2_857
C34 C33 C32 93.0(13) 2_857 .
C35 C34 C33 131.1(17) . 2_857
C35 C34 C32 83.6(12) . .
C33 C34 C32 145.3(14) 2_857 .
C35 C34 C32 172.9(13) . 2_857
C33 C34 C32 43.8(8) 2_857 2_857
C32 C34 C32 101.6(10) . 2_857
C34 C35 C32 49.9(8) . .

loop_
_geom_bond_atom_site_label_1
_geom_bond_atom_site_label_2
_geom_bond_distance
_geom_bond_site_symmetry_2
Pd1 C17 1.996(4) .
Pd1 N4 2.007(4) .
Pd1 N1 2.014(3) .
Pd1 N5 2.154(3) .
S1 C23 1.617(5) .
N1 C1 1.306(5) .
N1 C2 1.450(4) .
N2 C1 1.354(5) .
N2 C9 1.439(5) .
N2 H2 0.8600 .
N3 C1 1.358(5) .
N3 C16 1.405(5) .
N3 H3 0.8600 .
N4 C23 1.152(6) .
N5 C24 1.334(5) .
N5 C28 1.347(5) .
C2 C7 1.400(6) .
C2 C3 1.400(6) .
C3 C4 1.396(5) .
C3 C8' 1.417(12) .
C4 C5 1.369(8) .
C4 H4 0.9300 .
C5 C6 1.357(7) .
C5 H5 0.9300 .
C6 C7 1.398(5) .
C6 H6 0.9300 .
C7 C8 1.453(8) .
C9 C14 1.382(6) .
C9 C10 1.384(6) .
C10 C11 1.376(6) .
C10 H10 0.9300 .
C11 C12 1.368(7) .
C11 H11 0.9300 .
C12 C13 1.353(7) .
C12 H12 0.9300 .
C13 C14 1.388(6) .
C13 H13 0.9300 .
C14 C15 1.486(7) .
C15 H15A 0.9600 .
C15 H15B 0.9600 .
C15 H15C 0.9600 .
C16 C17 1.399(6) .
C16 C21 1.413(5) .
C17 C18 1.393(6) .
C18 C19 1.387(6) .
C18 H18 0.9300 .
C19 C20 1.389(7) .
C19 H19 0.9300 .
C20 C21 1.366(6) .
C20 H20 0.9300 .
C21 C22 1.508(6) .
C22 H22A 0.9600 .
C22 H22B 0.9600 .
C22 H22C 0.9600 .
C24 C25 1.388(6) .
C24 H24 0.9300 .
C25 C26 1.401(7) .
C25 C29 1.490(6) .
C26 C27 1.371(6) .
C26 H26 0.9300 .
C27 C28 1.382(6) .
C27 C30 1.514(6) .
C28 H28 0.9300 .
C29 H29A 0.9600 .
C29 H29B 0.9600 .
C29 H29C 0.9600 .
C30 H30A 0.9600 .
C30 H30B 0.9600 .
C30 H30C 0.9600 .
C32 C34 1.373(13) .
C32 C33 1.387(17) .
C32 C35 1.78(2) .
C32 C34 2.002(15) 2_857
C33 C34 1.371(16) 2_857
C34 C35 1.301(16) .
